data_4103943
loop_
_publ_author_name
'In Chung'
'Jung-Hwan Song'
'Joon I. Jang'
'Arthur J. Freeman'
'John B. Ketterson'
'Mercouri G. Kanatzidis'

_publ_contact_author_address
;
Prof. Mercouri Kanatzidis
Department of Chemistry
Northwestern University
Evanston
IL
60208
UNITED STATES OF AMERICA
;
_publ_contact_author_email m-kanatzidis@northwestern.edu
_publ_contact_author_name 'Prof. Mercouri G. Kanatzidis'
_publ_section_title
;
 Flexible Polar Nanowires of Cs5BiP4Se12 from Weak Interactions between
 Coordination Complexes: Strong Nonlinear Optical Second Harmonic
 Generation
;
_journal_name_full 'Journal of the American Chemical Society'
_journal_page_first 2647
_journal_page_last 2656
_journal_paper_doi 10.1021/ja808242g
_journal_volume 131
_journal_year 2009
_chemical_formula_moiety 'Bi P4 Se12, 5(Cs)'
_chemical_formula_sum 'Bi Cs5 P4 Se12'
_chemical_formula_weight 1944.93
_chemical_melting_point 863
_chemical_name_systematic
; 
 ? 
;
_space_group_IT_number 26
_symmetry_cell_setting orthorhombic
_symmetry_space_group_name_Hall 'P 2c -2'
_symmetry_space_group_name_H-M 'P m c 21'
_atom_sites_solution_hydrogens none
_atom_sites_solution_primary direct
_atom_sites_solution_secondary difmap
_audit_creation_method SHELXL-97
_cell_angle_alpha 90.00
_cell_angle_beta 90.00
_cell_angle_gamma 90.00
_cell_formula_units_Z 4
_cell_length_a 7.5357(2)
_cell_length_b 13.7783(6)
_cell_length_c 28.0807(8)
_cell_measurement_reflns_used 18044
_cell_measurement_temperature 293(2)
_cell_measurement_theta_max 35.18
_cell_measurement_theta_min 2.63
_cell_volume 2915.59(17)
_computing_cell_refinement 'STOE X-Area'
_computing_data_collection 'STOE X-Area'
_computing_data_reduction 'STOE X-Area'
_computing_molecular_graphics 'CrystalMaker 1.45'
_computing_publication_material 'Bruker SHELXTL'
_computing_structure_refinement 'SHELXL-97 (Sheldrick, 1997)'
_computing_structure_solution 'SHELXS-97 (Sheldrick, 1990)'
_diffrn_ambient_temperature 293(2)
_diffrn_measured_fraction_theta_full 0.995
_diffrn_measured_fraction_theta_max 0.995
_diffrn_measurement_device_type 'STOE IPDS II'
_diffrn_measurement_method 'incremental omega oscillation 1.0\%'
_diffrn_radiation_monochromator graphite
_diffrn_radiation_source 'fine-focus sealed tube'
_diffrn_radiation_type MoK\a
_diffrn_radiation_wavelength 0.71073
_diffrn_reflns_av_R_equivalents 0.0878
_diffrn_reflns_av_sigmaI/netI 0.0783
_diffrn_reflns_limit_h_max 9
_diffrn_reflns_limit_h_min -8
_diffrn_reflns_limit_k_max 17
_diffrn_reflns_limit_k_min -17
_diffrn_reflns_limit_l_max 35
_diffrn_reflns_limit_l_min -34
_diffrn_reflns_number 18838
_diffrn_reflns_theta_full 26.95
_diffrn_reflns_theta_max 26.95
_diffrn_reflns_theta_min 2.63
_diffrn_standards_interval_count 1.0
_diffrn_standards_interval_time 15.0
_exptl_absorpt_coefficient_mu 27.392
_exptl_absorpt_correction_T_max 0.6727
_exptl_absorpt_correction_T_min 0.2265
_exptl_absorpt_correction_type numerical
_exptl_absorpt_process_details 'Using XRED & XSHAPE programs'
_exptl_crystal_colour 'Dark red'
_exptl_crystal_density_diffrn 4.431
_exptl_crystal_density_method 'not measured'
_exptl_crystal_description 'thin wire'
_exptl_crystal_F_000 3304
_exptl_crystal_size_max 0.1189
_exptl_crystal_size_mid 0.0006
_exptl_crystal_size_min 0.0006
_refine_diff_density_max 2.198
_refine_diff_density_min -3.339
_refine_diff_density_rms 0.481
_refine_ls_abs_structure_details 'Flack H D (1983), Acta Cryst. A39, 876-881'
_refine_ls_abs_structure_Flack 0.57(1)
_refine_ls_extinction_method none
_refine_ls_goodness_of_fit_ref 1.077
_refine_ls_hydrogen_treatment none
_refine_ls_matrix_type full
_refine_ls_number_parameters 246
_refine_ls_number_reflns 6306
_refine_ls_number_restraints 1
_refine_ls_restrained_S_all 1.077
_refine_ls_R_factor_all 0.0790
_refine_ls_R_factor_gt 0.0626
_refine_ls_shift/su_max 0.002
_refine_ls_shift/su_mean 0.002
_refine_ls_structure_factor_coef Fsqd
_refine_ls_weighting_details 'calc w=1/[\s^2^(Fo^2^)+(0.0444P)^2^+43.6106P] where P=(Fo^2^+2Fc^2^)/3'
_refine_ls_weighting_scheme calc
_refine_ls_wR_factor_gt 0.1151
_refine_ls_wR_factor_ref 0.1207
_reflns_number_gt 5346
_reflns_number_total 6306
_reflns_threshold_expression >2sigma(I)
_cod_data_source_file ja808242g_si_001.cif
_cod_data_source_block test
_cod_depositor_comments
;
The following automatic conversions were performed:

'_exptl_absorpt_correction_type' value 'Numerical' changed to
'numerical' according to the built-in table from CIF Core dictionary
named 'cif_core.dic' version 2.4.1 from 2010-06-29.

Automatic conversion script
Id: cif_fix_values 1715 2011-07-08 13:25:40Z adriana 
;
_cod_database_code 4103943

loop_
_symmetry_equiv_pos_as_xyz
'x, y, z'
'-x, -y, z+1/2'
'x, -y, z+1/2'
'-x, y, z'

loop_
_atom_site_label
_atom_site_type_symbol
_atom_site_fract_x
_atom_site_fract_y
_atom_site_fract_z
_atom_site_U_iso_or_equiv
_atom_site_adp_type
_atom_site_occupancy
_atom_site_symmetry_multiplicity
_atom_site_calc_flag
_atom_site_refinement_flags
Bi1 Bi 0.5000 0.16811(8) 0.42185(4) 0.0058(2) Uani 1 2 d S
Bi2 Bi 0.0000 0.34063(9) 0.17765(4) 0.0103(2) Uani 1 2 d S
Cs1 Cs 0.5000 0.14946(15) 0.18624(6) 0.0099(4) Uani 1 2 d S
Cs2 Cs 0.5000 0.15106(17) 0.00846(7) 0.0174(4) Uani 1 2 d S
Cs3 Cs 0.5000 0.1680(2) 0.68084(9) 0.0218(4) Uani 1 2 d S
Cs4 Cs 0.5000 0.51321(17) 0.35419(9) 0.0195(5) Uani 1 2 d S
Cs5 Cs 0.5000 0.52124(17) 0.16528(9) 0.0212(5) Uani 1 2 d S
Cs6 Cs 0.0000 0.13555(14) 0.51392(7) 0.0092(4) Uani 1 2 d S
Cs7 Cs 0.0000 0.16749(19) 0.32468(7) 0.0202(5) Uani 1 2 d S
Cs8A Cs 0.0000 0.1680(2) 0.67797(9) 0.0206(6) Uani 0.952(5) 2 d SP
Cs8B Cs -0.108(6) 0.171(2) 0.6823(12) 0.0206(6) Uani 0.024(5) 1 d P
Cs9 Cs 0.0000 0.49525(16) 0.02093(9) 0.0174(5) Uani 1 2 d S
Cs10 Cs 0.0000 0.78789(18) 0.35591(8) 0.0216(5) Uani 1 2 d S
Se1 Se 0.2540(3) 0.0382(2) 0.77183(8) 0.0185(5) Uani 1 1 d .
Se2 Se 0.5000 0.1658(3) 0.31553(10) 0.0122(6) Uani 1 2 d S
Se3 Se 0.5000 0.7873(3) 0.37528(14) 0.0206(8) Uani 1 2 d S
Se4 Se 0.2597(3) 0.00238(19) 0.41221(8) 0.0149(5) Uani 1 1 d .
Se5 Se 0.2594(3) 0.31372(18) 0.58733(8) 0.0119(5) Uani 1 1 d .
Se6 Se 0.5000 0.1308(2) 0.52104(11) 0.0085(6) Uani 1 2 d S
Se7 Se 0.5000 0.4745(2) 0.00356(16) 0.0208(8) Uani 1 2 d S
Se8 Se 0.2633(3) 0.33224(18) 0.44234(7) 0.0124(4) Uani 1 1 d .
Se9 Se 0.2406(3) 0.00826(17) 0.10046(8) 0.0107(4) Uani 1 1 d .
Se10 Se 0.0000 0.1339(2) 0.19328(11) 0.0104(6) Uani 1 2 d S
Se11 Se 0.0000 0.1846(3) 0.00030(12) 0.0223(9) Uani 1 2 d S
Se12 Se 0.2378(3) 0.30248(17) 0.09621(9) 0.0126(5) Uani 1 1 d .
Se13 Se 0.0000 0.4821(4) 0.35643(14) 0.0286(10) Uani 1 2 d S
Se14 Se 0.2390(3) 0.37340(18) 0.25762(10) 0.0200(5) Uani 1 1 d .
Se15 Se 0.2467(3) 0.66310(19) 0.26046(9) 0.0173(5) Uani 1 1 d .
Se16 Se 0.0000 0.5509(2) 0.16526(11) 0.0112(6) Uani 1 2 d S
P1 P 0.5000 0.0050(7) 0.3042(3) 0.0152(16) Uani 1 2 d S
P2 P 0.5000 0.0594(6) 0.8775(3) 0.0117(16) Uani 1 2 d S
P3 P 0.5000 0.2792(6) 0.5492(3) 0.0073(14) Uani 1 2 d S
P4 P 0.5000 0.3750(6) 0.4835(3) 0.0093(15) Uani 1 2 d S
P5 P 0.0000 0.0871(6) 0.1187(3) 0.0079(15) Uani 1 2 d S
P6 P 0.0000 0.2200(6) 0.0737(3) 0.0069(15) Uani 1 2 d S
P7 P 0.0000 0.4521(7) 0.2829(3) 0.0177(18) Uani 1 2 d S
P8 P 0.0000 0.5922(7) 0.2417(3) 0.0159(18) Uani 1 2 d S

loop_
_atom_site_aniso_label
_atom_site_aniso_U_11
_atom_site_aniso_U_22
_atom_site_aniso_U_33
_atom_site_aniso_U_23
_atom_site_aniso_U_13
_atom_site_aniso_U_12
Bi1 0.0065(5) 0.0056(5) 0.0052(5) -0.0013(4) 0.000 0.000
Bi2 0.0056(5) 0.0075(5) 0.0178(5) -0.0041(4) 0.000 0.000
Cs1 0.0072(8) 0.0150(11) 0.0075(9) -0.0002(7) 0.000 0.000
Cs2 0.0083(9) 0.0253(12) 0.0186(11) 0.0008(9) 0.000 0.000
Cs3 0.0248(10) 0.0168(10) 0.0238(10) 0.0028(9) 0.000 0.000
Cs4 0.0178(11) 0.0204(12) 0.0202(11) 0.0054(10) 0.000 0.000
Cs5 0.0167(10) 0.0162(11) 0.0306(13) 0.0065(10) 0.000 0.000
Cs6 0.0066(8) 0.0117(9) 0.0092(9) 0.0002(7) 0.000 0.000
Cs7 0.0153(10) 0.0302(13) 0.0152(10) 0.0040(9) 0.000 0.000
Cs8A 0.0243(17) 0.0180(11) 0.0196(10) 0.0051(9) 0.000 0.000
Cs8B 0.0243(17) 0.0180(11) 0.0196(10) 0.0051(9) 0.000 0.000
Cs9 0.0085(9) 0.0117(10) 0.0320(13) 0.0090(9) 0.000 0.000
Cs10 0.0161(10) 0.0301(13) 0.0186(10) -0.0089(10) 0.000 0.000
Se1 0.0165(12) 0.0251(13) 0.0139(11) 0.0065(10) -0.0050(10) 0.0032(10)
Se2 0.0174(15) 0.0142(16) 0.0051(14) -0.0004(12) 0.000 0.000
Se3 0.0205(18) 0.0150(18) 0.0264(19) -0.0046(14) 0.000 0.000
Se4 0.0105(10) 0.0206(12) 0.0136(11) -0.0067(9) 0.0046(9) -0.0015(9)
Se5 0.0065(9) 0.0180(12) 0.0113(10) -0.0038(8) 0.0024(8) 0.0035(9)
Se6 0.0087(13) 0.0095(14) 0.0073(14) 0.0034(11) 0.000 0.000
Se7 0.0147(16) 0.0053(16) 0.043(2) 0.0059(15) 0.000 0.000
Se8 0.0092(9) 0.0140(11) 0.0140(11) -0.0006(9) -0.0013(8) -0.0007(9)
Se9 0.0051(9) 0.0098(11) 0.0174(11) -0.0049(9) 0.0009(9) 0.0019(8)
Se10 0.0102(14) 0.0149(16) 0.0061(14) 0.0001(11) 0.000 0.000
Se11 0.0111(16) 0.052(3) 0.0041(14) 0.0006(16) 0.000 0.000
Se12 0.0067(9) 0.0105(11) 0.0207(11) 0.0068(8) -0.0017(9) -0.0008(9)
Se13 0.0227(19) 0.050(3) 0.0130(18) 0.0089(19) 0.000 0.000
Se14 0.0104(11) 0.0159(12) 0.0336(14) -0.0046(11) -0.0057(10) 0.0059(9)
Se15 0.0146(10) 0.0141(11) 0.0231(12) -0.0041(10) 0.0014(9) -0.0057(10)
Se16 0.0178(15) 0.0091(14) 0.0067(14) 0.0028(12) 0.000 0.000
P1 0.010(4) 0.018(4) 0.018(4) -0.005(3) 0.000 0.000
P2 0.014(4) 0.014(4) 0.007(4) 0.005(3) 0.000 0.000
P3 0.002(3) 0.010(4) 0.010(3) -0.003(3) 0.000 0.000
P4 0.011(4) 0.002(4) 0.014(4) -0.003(3) 0.000 0.000
P5 0.003(4) 0.008(4) 0.013(4) -0.005(3) 0.000 0.000
P6 0.004(4) 0.009(4) 0.015(4) -0.004(3) 0.000 0.000
P7 0.017(4) 0.019(5) 0.018(4) 0.007(4) 0.000 0.000
P8 0.020(5) 0.014(4) 0.014(4) -0.004(3) 0.000 0.000

loop_
_atom_type_symbol
_atom_type_description
_atom_type_scat_dispersion_real
_atom_type_scat_dispersion_imag
_atom_type_scat_source
P P 0.1023 0.0942 'International Tables Vol C Tables 4.2.6.8 and 6.1.1.4'
Se Se -0.0929 2.2259 'International Tables Vol C Tables 4.2.6.8 and 6.1.1.4'
Cs Cs -0.3680 2.1192 'International Tables Vol C Tables 4.2.6.8 and 6.1.1.4'
Bi Bi -4.1077 10.2566 'International Tables Vol C Tables 4.2.6.8 and 6.1.1.4'

loop_
_geom_angle_atom_site_label_1
_geom_angle_atom_site_label_2
_geom_angle_atom_site_label_3
_geom_angle
_geom_angle_site_symmetry_1
_geom_angle_site_symmetry_3
Se6 Bi1 Se4 87.09(7) . 4_655
Se6 Bi1 Se4 87.09(7) . .
Se4 Bi1 Se4 76.45(10) 4_655 .
Se6 Bi1 Se8 86.98(7) . .
Se4 Bi1 Se8 174.01(7) 4_655 .
Se4 Bi1 Se8 104.06(6) . .
Se6 Bi1 Se8 86.98(7) . 4_655
Se4 Bi1 Se8 104.06(6) 4_655 4_655
Se4 Bi1 Se8 174.01(7) . 4_655
Se8 Bi1 Se8 74.79(9) . 4_655
Se6 Bi1 Se2 168.91(10) . .
Se4 Bi1 Se2 84.21(7) 4_655 .
Se4 Bi1 Se2 84.21(7) . .
Se8 Bi1 Se2 101.78(7) . .
Se8 Bi1 Se2 101.78(7) 4_655 .
Se6 Bi1 Cs6 55.15(2) . 1_655
Se4 Bi1 Cs6 57.87(5) 4_655 1_655
Se4 Bi1 Cs6 118.92(6) . 1_655
Se8 Bi1 Cs6 117.60(5) . 1_655
Se8 Bi1 Cs6 57.76(5) 4_655 1_655
Se2 Bi1 Cs6 124.19(2) . 1_655
Se6 Bi1 Cs6 55.15(2) . .
Se4 Bi1 Cs6 118.92(6) 4_655 .
Se4 Bi1 Cs6 57.87(5) . .
Se8 Bi1 Cs6 57.76(5) . .
Se8 Bi1 Cs6 117.60(5) 4_655 .
Se2 Bi1 Cs6 124.19(2) . .
Cs6 Bi1 Cs6 110.29(5) 1_655 .
Se6 Bi1 Cs7 125.20(3) . 1_655
Se4 Bi1 Cs7 56.16(6) 4_655 1_655
Se4 Bi1 Cs7 116.45(6) . 1_655
Se8 Bi1 Cs7 127.46(6) . 1_655
Se8 Bi1 Cs7 67.94(5) 4_655 1_655
Se2 Bi1 Cs7 54.09(2) . 1_655
Cs6 Bi1 Cs7 70.46(3) 1_655 1_655
Cs6 Bi1 Cs7 174.10(5) . 1_655
Se6 Bi1 Cs7 125.20(3) . .
Se4 Bi1 Cs7 116.45(6) 4_655 .
Se4 Bi1 Cs7 56.16(6) . .
Se8 Bi1 Cs7 67.94(5) . .
Se8 Bi1 Cs7 127.46(6) 4_655 .
Se2 Bi1 Cs7 54.09(2) . .
Cs6 Bi1 Cs7 174.10(5) 1_655 .
Cs6 Bi1 Cs7 70.46(3) . .
Cs7 Bi1 Cs7 108.18(5) 1_655 .
Se10 Bi2 Se14 92.05(8) . 4
Se10 Bi2 Se14 92.05(8) . .
Se14 Bi2 Se14 76.36(11) 4 .
Se10 Bi2 Se16 178.10(11) . .
Se14 Bi2 Se16 86.45(8) 4 .
Se14 Bi2 Se16 86.45(8) . .
Se10 Bi2 Se12 86.67(7) . 4
Se14 Bi2 Se12 104.43(6) 4 4
Se14 Bi2 Se12 178.51(9) . 4
Se16 Bi2 Se12 94.84(8) . 4
Se10 Bi2 Se12 86.67(7) . .
Se14 Bi2 Se12 178.51(9) 4 .
Se14 Bi2 Se12 104.44(6) . .
Se16 Bi2 Se12 94.84(8) . .
Se12 Bi2 Se12 74.74(10) 4 .
Se10 Bi2 Cs5 123.69(3) . .
Se14 Bi2 Cs5 119.23(7) 4 .
Se14 Bi2 Cs5 57.30(7) . .
Se16 Bi2 Cs5 56.31(3) . .
Se12 Bi2 Cs5 122.91(7) 4 .
Se12 Bi2 Cs5 62.19(6) . .
Se10 Bi2 Cs5 123.69(3) . 1_455
Se14 Bi2 Cs5 57.30(7) 4 1_455
Se14 Bi2 Cs5 119.23(7) . 1_455
Se16 Bi2 Cs5 56.31(3) . 1_455
Se12 Bi2 Cs5 62.19(6) 4 1_455
Se12 Bi2 Cs5 122.91(7) . 1_455
Cs5 Bi2 Cs5 112.61(6) . 1_455
Se10 Bi2 Cs1 55.01(2) . 1_455
Se14 Bi2 Cs1 62.76(6) 4 1_455
Se14 Bi2 Cs1 123.66(7) . 1_455
Se16 Bi2 Cs1 125.05(3) . 1_455
Se12 Bi2 Cs1 56.08(5) 4 1_455
Se12 Bi2 Cs1 115.82(6) . 1_455
Cs5 Bi2 Cs1 177.94(5) . 1_455
Cs5 Bi2 Cs1 68.74(3) 1_455 1_455
Se10 Bi2 Cs1 55.01(2) . .
Se14 Bi2 Cs1 123.65(7) 4 .
Se14 Bi2 Cs1 62.76(5) . .
Se16 Bi2 Cs1 125.05(3) . .
Se12 Bi2 Cs1 115.82(6) 4 .
Se12 Bi2 Cs1 56.08(5) . .
Cs5 Bi2 Cs1 68.74(3) . .
Cs5 Bi2 Cs1 177.94(5) 1_455 .
Cs1 Bi2 Cs1 109.86(5) 1_455 .
Se2 Cs1 Se9 133.59(7) . 4_655
Se2 Cs1 Se9 133.59(7) . .
Se9 Cs1 Se9 64.53(8) 4_655 .
Se2 Cs1 Se10 87.21(5) . 1_655
Se9 Cs1 Se10 58.13(6) 4_655 1_655
Se9 Cs1 Se10 122.44(8) . 1_655
Se2 Cs1 Se10 87.21(5) . .
Se9 Cs1 Se10 122.44(8) 4_655 .
Se9 Cs1 Se10 58.13(6) . .
Se10 Cs1 Se10 171.14(11) 1_655 .
Se2 Cs1 Se12 128.55(7) . 4_655
Se9 Cs1 Se12 65.41(6) 4_655 4_655
Se9 Cs1 Se12 97.66(7) . 4_655
Se10 Cs1 Se12 63.42(6) 1_655 4_655
Se10 Cs1 Se12 125.36(7) . 4_655
Se2 Cs1 Se12 128.55(7) . .
Se9 Cs1 Se12 97.66(7) 4_655 .
Se9 Cs1 Se12 65.41(6) . .
Se10 Cs1 Se12 125.36(7) 1_655 .
Se10 Cs1 Se12 63.42(6) . .
Se12 Cs1 Se12 61.95(7) 4_655 .
Se2 Cs1 P1 34.54(14) . .
Se9 Cs1 P1 106.88(13) 4_655 .
Se9 Cs1 P1 106.88(13) . .
Se10 Cs1 P1 85.75(5) 1_655 .
Se10 Cs1 P1 85.75(5) . .
Se12 Cs1 P1 147.91(5) 4_655 .
Se12 Cs1 P1 147.91(5) . .
Se2 Cs1 Se1 55.84(6) . 2_654
Se9 Cs1 Se1 78.68(6) 4_655 2_654
Se9 Cs1 Se1 107.46(7) . 2_654
Se10 Cs1 Se1 57.87(6) 1_655 2_654
Se10 Cs1 Se1 113.27(7) . 2_654
Se12 Cs1 Se1 120.92(5) 4_655 2_654
Se12 Cs1 Se1 172.87(8) . 2_654
P1 Cs1 Se1 31.72(7) . 2_654
Se2 Cs1 Se1 55.84(6) . 3_554
Se9 Cs1 Se1 107.46(7) 4_655 3_554
Se9 Cs1 Se1 78.68(6) . 3_554
Se10 Cs1 Se1 113.27(7) 1_655 3_554
Se10 Cs1 Se1 57.87(6) . 3_554
Se12 Cs1 Se1 172.87(8) 4_655 3_554
Se12 Cs1 Se1 120.92(5) . 3_554
P1 Cs1 Se1 31.72(7) . 3_554
Se1 Cs1 Se1 55.40(8) 2_654 3_554
Se2 Cs1 Se14 58.31(7) . 4_655
Se9 Cs1 Se14 117.22(5) 4_655 4_655
Se9 Cs1 Se14 163.87(7) . 4_655
Se10 Cs1 Se14 63.06(7) 1_655 4_655
Se10 Cs1 Se14 119.13(8) . 4_655
Se12 Cs1 Se14 70.59(6) 4_655 4_655
Se12 Cs1 Se14 98.79(7) . 4_655
P1 Cs1 Se14 88.22(13) . 4_655
Se1 Cs1 Se14 88.34(6) 2_654 4_655
Se1 Cs1 Se14 114.16(7) 3_554 4_655
Se2 Cs1 Se14 58.31(7) . .
Se9 Cs1 Se14 163.87(7) 4_655 .
Se9 Cs1 Se14 117.22(5) . .
Se10 Cs1 Se14 119.13(8) 1_655 .
Se10 Cs1 Se14 63.06(7) . .
Se12 Cs1 Se14 98.79(7) 4_655 .
Se12 Cs1 Se14 70.59(6) . .
P1 Cs1 Se14 88.22(13) . .
Se1 Cs1 Se14 114.16(7) 2_654 .
Se1 Cs1 Se14 88.34(6) 3_554 .
Se14 Cs1 Se14 56.25(8) 4_655 .
Se12 Cs2 Se12 62.93(8) . 4_655
Se12 Cs2 Se9 64.74(5) . .
Se12 Cs2 Se9 96.41(7) 4_655 .
Se12 Cs2 Se9 96.41(7) . 4_655
Se12 Cs2 Se9 64.74(5) 4_655 4_655
Se9 Cs2 Se9 62.09(8) . 4_655
Se12 Cs2 Se11 119.30(9) . 1_655
Se12 Cs2 Se11 56.98(7) 4_655 1_655
Se9 Cs2 Se11 127.96(8) . 1_655
Se9 Cs2 Se11 66.00(7) 4_655 1_655
Se12 Cs2 Se11 56.98(7) . .
Se12 Cs2 Se11 119.30(9) 4_655 .
Se9 Cs2 Se11 66.00(7) . .
Se9 Cs2 Se11 127.96(8) 4_655 .
Se11 Cs2 Se11 164.40(14) 1_655 .
Se12 Cs2 Se3 120.85(8) . 2_664
Se12 Cs2 Se3 120.85(8) 4_655 2_664
Se9 Cs2 Se3 141.23(6) . 2_664
Se9 Cs2 Se3 141.23(6) 4_655 2_664
Se11 Cs2 Se3 85.09(6) 1_655 2_664
Se11 Cs2 Se3 85.08(6) . 2_664
Se12 Cs2 Se4 120.67(5) . 3_554
Se12 Cs2 Se4 175.88(6) 4_655 3_554
Se9 Cs2 Se4 87.20(6) . 3_554
Se9 Cs2 Se4 115.64(8) 4_655 3_554
Se11 Cs2 Se4 119.13(8) 1_655 3_554
Se11 Cs2 Se4 64.01(7) . 3_554
Se3 Cs2 Se4 56.04(6) 2_664 3_554
Se12 Cs2 Se4 175.88(6) . 2_654
Se12 Cs2 Se4 120.67(5) 4_655 2_654
Se9 Cs2 Se4 115.64(8) . 2_654
Se9 Cs2 Se4 87.20(6) 4_655 2_654
Se11 Cs2 Se4 64.01(7) 1_655 2_654
Se11 Cs2 Se4 119.13(8) . 2_654
Se3 Cs2 Se4 56.04(6) 2_664 2_654
Se4 Cs2 Se4 55.65(7) 3_554 2_654
Se12 Cs2 P2 142.63(8) . 1_554
Se12 Cs2 P2 142.63(8) 4_655 1_554
Se9 Cs2 P2 118.42(12) . 1_554
Se9 Cs2 P2 118.42(12) 4_655 1_554
Se11 Cs2 P2 89.00(6) 1_655 1_554
Se11 Cs2 P2 89.00(6) . 1_554
Se3 Cs2 P2 31.76(14) 2_664 1_554
Se4 Cs2 P2 33.30(7) 3_554 1_554
Se4 Cs2 P2 33.30(7) 2_654 1_554
Se12 Cs2 Se6 119.33(7) . 2_654
Se12 Cs2 Se6 119.34(7) 4_655 2_654
Se9 Cs2 Se6 54.64(6) . 2_654
Se9 Cs2 Se6 54.64(6) 4_655 2_654
Se11 Cs2 Se6 97.27(7) 1_655 2_654
Se11 Cs2 Se6 97.27(7) . 2_654
Se3 Cs2 Se6 107.99(9) 2_664 2_654
Se4 Cs2 Se6 61.34(6) 3_554 2_654
Se4 Cs2 Se6 61.35(6) 2_654 2_654
P2 Cs2 Se6 76.23(14) 1_554 2_654
Se12 Cs2 Cs1 49.57(5) . .
Se12 Cs2 Cs1 49.57(5) 4_655 .
Se9 Cs2 Cs1 46.85(5) . .
Se9 Cs2 Cs1 46.85(5) 4_655 .
Se11 Cs2 Cs1 93.48(6) 1_655 .
Se11 Cs2 Cs1 93.48(6) . .
Se3 Cs2 Cs1 167.46(9) 2_664 .
Se4 Cs2 Cs1 133.96(6) 3_554 .
Se4 Cs2 Cs1 133.96(6) 2_654 .
P2 Cs2 Cs1 160.78(14) 1_554 .
Se6 Cs2 Cs1 84.55(6) 2_654 .
Cs8B Cs3 Cs8B 177.6(13) 1_655 4
Cs8B Cs3 Se1 59.1(6) 1_655 4_655
Cs8B Cs3 Se1 120.6(6) 4 4_655
Cs8B Cs3 Se1 120.6(6) 1_655 .
Cs8B Cs3 Se1 59.1(6) 4 .
Se1 Cs3 Se1 61.46(9) 4_655 .
Cs8B Cs3 Se15 58.2(7) 1_655 2_665
Cs8B Cs3 Se15 119.4(7) 4 2_665
Se1 Cs3 Se15 68.02(7) 4_655 2_665
Se1 Cs3 Se15 98.40(8) . 2_665
Cs8B Cs3 Se15 119.4(7) 1_655 3_565
Cs8B Cs3 Se15 58.2(7) 4 3_565
Se1 Cs3 Se15 98.40(8) 4_655 3_565
Se1 Cs3 Se15 68.02(7) . 3_565
Se15 Cs3 Se15 61.21(9) 2_665 3_565
Cs8B Cs3 Cs8A 2.2(7) 1_655 1_655
Cs8B Cs3 Cs8A 179.0(7) 4 1_655
Se1 Cs3 Cs8A 60.28(6) 4_655 1_655
Se1 Cs3 Cs8A 121.73(9) . 1_655
Se15 Cs3 Cs8A 60.24(7) 2_665 1_655
Se15 Cs3 Cs8A 121.45(9) 3_565 1_655
Cs8B Cs3 Cs8A 179.0(7) 1_655 .
Cs8B Cs3 Cs8A 2.2(7) 4 .
Se1 Cs3 Cs8A 121.73(9) 4_655 .
Se1 Cs3 Cs8A 60.27(6) . .
Se15 Cs3 Cs8A 121.45(9) 2_665 .
Se15 Cs3 Cs8A 60.24(7) 3_565 .
Cs8A Cs3 Cs8A 177.56(12) 1_655 .
Cs8B Cs3 Se5 118.8(6) 1_655 .
Cs8B Cs3 Se5 61.3(6) 4 .
Se1 Cs3 Se5 177.10(9) 4_655 .
Se1 Cs3 Se5 120.48(5) . .
Se15 Cs3 Se5 109.24(8) 2_665 .
Se15 Cs3 Se5 80.78(7) 3_565 .
Cs8A Cs3 Se5 117.77(8) 1_655 .
Cs8A Cs3 Se5 60.29(6) . .
Cs8B Cs3 Se5 61.3(6) 1_655 4_655
Cs8B Cs3 Se5 118.8(6) 4 4_655
Se1 Cs3 Se5 120.48(5) 4_655 4_655
Se1 Cs3 Se5 177.10(9) . 4_655
Se15 Cs3 Se5 80.78(7) 2_665 4_655
Se15 Cs3 Se5 109.24(8) 3_565 4_655
Cs8A Cs3 Se5 60.29(6) 1_655 4_655
Cs8A Cs3 Se5 117.77(8) . 4_655
Se5 Cs3 Se5 57.49(8) . 4_655
Cs8B Cs3 Se9 121.7(7) 1_655 3
Cs8B Cs3 Se9 60.7(7) 4 3
Se1 Cs3 Se9 111.20(8) 4_655 3
Se1 Cs3 Se9 80.95(7) . 3
Se15 Cs3 Se9 179.18(9) 2_665 3
Se15 Cs3 Se9 118.86(5) 3_565 3
Cs8A Cs3 Se9 119.69(9) 1_655 3
Cs8A Cs3 Se9 58.65(6) . 3
Se5 Cs3 Se9 71.54(6) . 3
Se5 Cs3 Se9 99.90(8) 4_655 3
Cs8B Cs3 Se9 60.7(7) 1_655 2_655
Cs8B Cs3 Se9 121.7(7) 4 2_655
Se1 Cs3 Se9 80.95(7) 4_655 2_655
Se1 Cs3 Se9 111.20(8) . 2_655
Se15 Cs3 Se9 118.86(5) 2_665 2_655
Se15 Cs3 Se9 179.18(9) 3_565 2_655
Cs8A Cs3 Se9 58.65(6) 1_655 2_655
Cs8A Cs3 Se9 119.69(9) . 2_655
Se5 Cs3 Se9 99.89(8) . 2_655
Se5 Cs3 Se9 71.54(6) 4_655 2_655
Se9 Cs3 Se9 61.05(8) 3 2_655
Se13 Cs4 Se13 166.87(16) 1_655 .
Se13 Cs4 Se3 96.27(8) 1_655 .
Se13 Cs4 Se3 96.27(8) . .
Se13 Cs4 Se15 65.14(8) 1_655 4_655
Se13 Cs4 Se15 124.36(9) . 4_655
Se3 Cs4 Se15 64.92(7) . 4_655
Se13 Cs4 Se15 124.36(9) 1_655 .
Se13 Cs4 Se15 65.14(8) . .
Se3 Cs4 Se15 64.92(7) . .
Se15 Cs4 Se15 59.42(8) 4_655 .
Se13 Cs4 Se14 117.44(10) 1_655 .
Se13 Cs4 Se14 56.61(8) . .
Se3 Cs4 Se14 126.96(8) . .
Se15 Cs4 Se14 92.29(8) 4_655 .
Se15 Cs4 Se14 62.32(6) . .
Se13 Cs4 Se14 56.61(8) 1_655 4_655
Se13 Cs4 Se14 117.44(10) . 4_655
Se3 Cs4 Se14 126.96(8) . 4_655
Se15 Cs4 Se14 62.32(6) 4_655 4_655
Se15 Cs4 Se14 92.29(8) . 4_655
Se14 Cs4 Se14 61.18(9) . 4_655
Se13 Cs4 Se8 111.57(9) 1_655 .
Se13 Cs4 Se8 57.88(7) . .
Se3 Cs4 Se8 121.86(8) . .
Se15 Cs4 Se8 173.16(8) 4_655 .
Se15 Cs4 Se8 122.97(5) . .
Se14 Cs4 Se8 83.97(7) . .
Se14 Cs4 Se8 110.84(8) 4_655 .
Se13 Cs4 Se8 57.88(7) 1_655 4_655
Se13 Cs4 Se8 111.57(9) . 4_655
Se3 Cs4 Se8 121.86(8) . 4_655
Se15 Cs4 Se8 122.97(5) 4_655 4_655
Se15 Cs4 Se8 173.16(8) . 4_655
Se14 Cs4 Se8 110.84(8) . 4_655
Se14 Cs4 Se8 83.97(7) 4_655 4_655
Se8 Cs4 Se8 53.83(7) . 4_655
Se13 Cs4 P4 86.15(7) 1_655 .
Se13 Cs4 P4 86.15(7) . .
Se3 Cs4 P4 108.75(14) . .
Se15 Cs4 P4 148.66(6) 4_655 .
Se15 Cs4 P4 148.66(6) . .
Se14 Cs4 P4 112.96(11) . .
Se14 Cs4 P4 112.96(11) 4_655 .
Se8 Cs4 P4 31.77(6) . .
Se8 Cs4 P4 31.77(6) 4_655 .
Se13 Cs4 Se7 89.31(7) 1_655 2_665
Se13 Cs4 Se7 89.31(7) . 2_665
Se3 Cs4 Se7 78.79(9) . 2_665
Se15 Cs4 Se7 131.39(7) 4_655 2_665
Se15 Cs4 Se7 131.39(7) . 2_665
Se14 Cs4 Se7 136.16(7) . 2_665
Se14 Cs4 Se7 136.16(7) 4_655 2_665
Se8 Cs4 Se7 52.97(6) . 2_665
Se8 Cs4 Se7 52.97(6) 4_655 2_665
P4 Cs4 Se7 29.97(12) . 2_665
Se13 Cs4 Cs5 91.09(7) 1_655 .
Se13 Cs4 Cs5 91.09(7) . .
Se3 Cs4 Cs5 97.72(8) . .
Se15 Cs4 Cs5 46.03(5) 4_655 .
Se15 Cs4 Cs5 46.03(5) . .
Se14 Cs4 Cs5 46.27(5) . .
Se14 Cs4 Cs5 46.27(5) 4_655 .
Se8 Cs4 Cs5 129.89(6) . .
Se8 Cs4 Cs5 129.89(6) 4_655 .
P4 Cs4 Cs5 153.53(12) . .
Se7 Cs4 Cs5 176.50(9) 2_665 .
Se5 Cs5 Se5 59.75(8) 3_564 2_664
Se5 Cs5 Se16 115.33(8) 3_564 1_655
Se5 Cs5 Se16 55.77(6) 2_664 1_655
Se5 Cs5 Se16 55.77(6) 3_564 .
Se5 Cs5 Se16 115.33(8) 2_664 .
Se16 Cs5 Se16 167.63(12) 1_655 .
Se5 Cs5 Se15 110.48(8) 3_564 4_655
Se5 Cs5 Se15 81.50(7) 2_664 4_655
Se16 Cs5 Se15 56.53(6) 1_655 4_655
Se16 Cs5 Se15 116.21(9) . 4_655
Se5 Cs5 Se15 81.50(7) 3_564 .
Se5 Cs5 Se15 110.48(8) 2_664 .
Se16 Cs5 Se15 116.21(9) 1_655 .
Se16 Cs5 Se15 56.53(6) . .
Se15 Cs5 Se15 59.93(9) 4_655 .
Se5 Cs5 Se14 173.08(10) 3_564 4_655
Se5 Cs5 Se14 118.85(5) 2_664 4_655
Se16 Cs5 Se14 63.13(6) 1_655 4_655
Se16 Cs5 Se14 124.50(8) . 4_655
Se15 Cs5 Se14 62.82(7) 4_655 4_655
Se15 Cs5 Se14 93.14(8) . 4_655
Se5 Cs5 Se14 118.85(5) 3_564 .
Se5 Cs5 Se14 173.08(10) 2_664 .
Se16 Cs5 Se14 124.51(8) 1_655 .
Se16 Cs5 Se14 63.13(6) . .
Se15 Cs5 Se14 93.14(8) 4_655 .
Se15 Cs5 Se14 62.82(7) . .
Se14 Cs5 Se14 61.62(8) 4_655 .
Se5 Cs5 Se12 114.56(8) 3_564 4_655
Se5 Cs5 Se12 86.26(6) 2_664 4_655
Se16 Cs5 Se12 66.38(6) 1_655 4_655
Se16 Cs5 Se12 124.00(8) . 4_655
Se15 Cs5 Se12 117.83(5) 4_655 4_655
Se15 Cs5 Se12 161.64(8) . 4_655
Se14 Cs5 Se12 71.46(6) 4_655 4_655
Se14 Cs5 Se12 100.17(7) . 4_655
Se5 Cs5 Se12 86.26(6) 3_564 .
Se5 Cs5 Se12 114.56(8) 2_664 .
Se16 Cs5 Se12 124.00(8) 1_655 .
Se16 Cs5 Se12 66.38(6) . .
Se15 Cs5 Se12 161.64(8) 4_655 .
Se15 Cs5 Se12 117.83(5) . .
Se14 Cs5 Se12 100.17(7) 4_655 .
Se14 Cs5 Se12 71.46(6) . .
Se12 Cs5 Se12 57.73(8) 4_655 .
Se5 Cs5 Cs3 55.91(6) 3_564 2_664
Se5 Cs5 Cs3 55.91(6) 2_664 2_664
Se16 Cs5 Cs3 83.85(6) 1_655 2_664
Se16 Cs5 Cs3 83.85(6) . 2_664
Se15 Cs5 Cs3 54.57(6) 4_655 2_664
Se15 Cs5 Cs3 54.57(6) . 2_664
Se14 Cs5 Cs3 117.34(7) 4_655 2_664
Se14 Cs5 Cs3 117.34(7) . 2_664
Se12 Cs5 Cs3 141.33(6) 4_655 2_664
Se12 Cs5 Cs3 141.33(6) . 2_664
Se5 Cs5 Bi2 143.50(7) 3_564 1_655
Se5 Cs5 Bi2 88.57(4) 2_664 1_655
Se16 Cs5 Bi2 39.83(5) 1_655 1_655
Se16 Cs5 Bi2 152.42(7) . 1_655
Se15 Cs5 Bi2 79.15(4) 4_655 1_655
Se15 Cs5 Bi2 130.01(7) . 1_655
Se14 Cs5 Bi2 39.69(4) 4_655 1_655
Se14 Cs5 Bi2 94.75(6) . 1_655
Se12 Cs5 Bi2 39.65(4) 4_655 1_655
Se12 Cs5 Bi2 91.91(6) . 1_655
Cs3 Cs5 Bi2 122.61(3) 2_664 1_655
Se9 Cs6 Se9 60.08(8) 3 2
Se9 Cs6 Se5 74.26(6) 3 .
Se9 Cs6 Se5 104.47(7) 2 .
Se9 Cs6 Se5 104.47(7) 3 4
Se9 Cs6 Se5 74.26(6) 2 4
Se5 Cs6 Se5 62.75(7) . 4
Se9 Cs6 Se6 56.98(6) 3 .
Se9 Cs6 Se6 117.05(8) 2 .
Se5 Cs6 Se6 57.49(6) . .
Se5 Cs6 Se6 120.15(8) 4 .
Se9 Cs6 Se6 117.05(8) 3 1_455
Se9 Cs6 Se6 56.98(6) 2 1_455
Se5 Cs6 Se6 120.15(8) . 1_455
Se5 Cs6 Se6 57.49(6) 4 1_455
Se6 Cs6 Se6 173.60(11) . 1_455
Se9 Cs6 Se8 167.69(8) 3 4
Se9 Cs6 Se8 118.00(5) 2 4
Se5 Cs6 Se8 95.35(7) . 4
Se5 Cs6 Se8 64.23(6) 4 4
Se6 Cs6 Se8 123.05(7) . 4
Se6 Cs6 Se8 62.17(6) 1_455 4
Se9 Cs6 Se8 118.00(5) 3 .
Se9 Cs6 Se8 167.70(8) 2 .
Se5 Cs6 Se8 64.24(6) . .
Se5 Cs6 Se8 95.35(7) 4 .
Se6 Cs6 Se8 62.17(6) . .
Se6 Cs6 Se8 123.05(7) 1_455 .
Se8 Cs6 Se8 60.92(7) 4 .
Se9 Cs6 Se4 118.87(7) 3 4
Se9 Cs6 Se4 89.02(6) 2 4
Se5 Cs6 Se4 165.10(8) . 4
Se5 Cs6 Se4 116.51(5) 4 4
Se6 Cs6 Se4 121.94(7) . 4
Se6 Cs6 Se4 62.08(6) 1_455 4
Se8 Cs6 Se4 72.35(6) 4 4
Se8 Cs6 Se4 101.72(7) . 4
Se9 Cs6 Se4 89.02(6) 3 .
Se9 Cs6 Se4 118.87(7) 2 .
Se5 Cs6 Se4 116.51(5) . .
Se5 Cs6 Se4 165.10(8) 4 .
Se6 Cs6 Se4 62.08(6) . .
Se6 Cs6 Se4 121.94(7) 1_455 .
Se8 Cs6 Se4 101.72(7) 4 .
Se8 Cs6 Se4 72.35(6) . .
Se4 Cs6 Se4 59.92(7) 4 .
Se9 Cs6 Bi1 147.36(6) 3 1_455
Se9 Cs6 Bi1 91.17(4) 2 1_455
Se5 Cs6 Bi1 132.26(6) . 1_455
Se5 Cs6 Bi1 79.51(4) 4 1_455
Se6 Cs6 Bi1 148.31(7) . 1_455
Se6 Cs6 Bi1 38.02(5) 1_455 1_455
Se8 Cs6 Bi1 39.40(4) 4 1_455
Se8 Cs6 Bi1 93.39(5) . 1_455
Se4 Cs6 Bi1 39.24(4) 4 1_455
Se4 Cs6 Bi1 92.59(5) . 1_455
Se9 Cs6 Bi1 91.17(4) 3 .
Se9 Cs6 Bi1 147.36(6) 2 .
Se5 Cs6 Bi1 79.51(4) . .
Se5 Cs6 Bi1 132.26(6) 4 .
Se6 Cs6 Bi1 38.02(5) . .
Se6 Cs6 Bi1 148.31(7) 1_455 .
Se8 Cs6 Bi1 93.39(5) 4 .
Se8 Cs6 Bi1 39.40(4) . .
Se4 Cs6 Bi1 92.59(5) 4 .
Se4 Cs6 Bi1 39.24(4) . .
Bi1 Cs6 Bi1 110.29(5) 1_455 .
Se10 Cs7 Se1 60.68(7) . 3_554
Se10 Cs7 Se1 60.68(7) . 2_554
Se1 Cs7 Se1 61.78(9) 3_554 2_554
Se10 Cs7 Se2 86.09(6) . .
Se1 Cs7 Se2 57.04(7) 3_554 .
Se1 Cs7 Se2 118.71(9) 2_554 .
Se10 Cs7 Se2 86.09(6) . 1_455
Se1 Cs7 Se2 118.71(9) 3_554 1_455
Se1 Cs7 Se2 57.04(7) 2_554 1_455
Se2 Cs7 Se2 172.17(11) . 1_455
Se10 Cs7 Se14 66.84(7) . 4
Se1 Cs7 Se14 127.26(8) 3_554 4
Se1 Cs7 Se14 97.20(6) 2_554 4
Se2 Cs7 Se14 115.97(8) . 4
Se2 Cs7 Se14 60.32(7) 1_455 4
Se10 Cs7 Se14 66.84(7) . .
Se1 Cs7 Se14 97.20(6) 3_554 .
Se1 Cs7 Se14 127.26(8) 2_554 .
Se2 Cs7 Se14 60.32(7) . .
Se2 Cs7 Se14 115.97(8) 1_455 .
Se14 Cs7 Se14 55.76(8) 4 .
Se10 Cs7 Se4 123.76(8) . .
Se1 Cs7 Se4 63.09(6) 3_554 .
Se1 Cs7 Se4 93.74(8) 2_554 .
Se2 Cs7 Se4 62.37(6) . .
Se2 Cs7 Se4 122.87(8) 1_455 .
Se14 Cs7 Se4 167.84(9) 4 .
Se14 Cs7 Se4 120.38(5) . .
Se10 Cs7 Se4 123.76(8) . 4
Se1 Cs7 Se4 93.74(8) 3_554 4
Se1 Cs7 Se4 63.09(6) 2_554 4
Se2 Cs7 Se4 122.87(8) . 4
Se2 Cs7 Se4 62.37(6) 1_455 4
Se14 Cs7 Se4 120.38(5) 4 4
Se14 Cs7 Se4 167.84(9) . 4
Se4 Cs7 Se4 60.59(8) . 4
Se10 Cs7 P7 80.51(15) . .
Se1 Cs7 P7 127.91(12) 3_554 .
Se1 Cs7 P7 127.91(12) 2_554 .
Se2 Cs7 P7 89.23(7) . .
Se2 Cs7 P7 89.23(7) 1_455 .
Se14 Cs7 P7 32.26(8) 4 .
Se14 Cs7 P7 32.26(8) . .
Se4 Cs7 P7 138.02(11) . .
Se4 Cs7 P7 138.02(11) 4 .
Se10 Cs7 Bi1 125.61(3) . .
Se1 Cs7 Bi1 79.58(4) 3_554 .
Se1 Cs7 Bi1 130.59(7) 2_554 .
Se2 Cs7 Bi1 39.82(5) . .
Se2 Cs7 Bi1 147.99(7) 1_455 .
Se14 Cs7 Bi1 131.61(7) 4 .
Se14 Cs7 Bi1 84.64(5) . .
Se4 Cs7 Bi1 38.82(4) . .
Se4 Cs7 Bi1 92.18(5) 4 .
P7 Cs7 Bi1 99.57(9) . .
Se10 Cs7 Bi1 125.61(3) . 1_455
Se1 Cs7 Bi1 130.59(7) 3_554 1_455
Se1 Cs7 Bi1 79.58(4) 2_554 1_455
Se2 Cs7 Bi1 147.99(7) . 1_455
Se2 Cs7 Bi1 39.81(5) 1_455 1_455
Se14 Cs7 Bi1 84.64(5) 4 1_455
Se14 Cs7 Bi1 131.61(7) . 1_455
Se4 Cs7 Bi1 92.18(5) . 1_455
Se4 Cs7 Bi1 38.82(4) 4 1_455
P7 Cs7 Bi1 99.57(9) . 1_455
Bi1 Cs7 Bi1 108.17(5) . 1_455
Cs8B Cs8A Cs8B 162(5) . 4
Cs8B Cs8A Se1 116(2) . .
Cs8B Cs8A Se1 54(2) 4 .
Cs8B Cs8A Se1 54(2) . 4
Cs8B Cs8A Se1 116(2) 4 4
Se1 Cs8A Se1 62.02(9) . 4
Cs8B Cs8A Se9 69(2) . 2
Cs8B Cs8A Se9 127(2) 4 2
Se1 Cs8A Se9 110.55(9) . 2
Se1 Cs8A Se9 81.39(7) 4 2
Cs8B Cs8A Se9 127(2) . 3
Cs8B Cs8A Se9 69(2) 4 3
Se1 Cs8A Se9 81.39(7) . 3
Se1 Cs8A Se9 110.55(9) 4 3
Se9 Cs8A Se9 58.15(8) 2 3
Cs8B Cs8A P8 83(2) . 2_565
Cs8B Cs8A P8 83(2) 4 2_565
Se1 Cs8A P8 94.90(13) . 2_565
Se1 Cs8A P8 94.90(13) 4 2_565
Se9 Cs8A P8 148.21(7) 2 2_565
Se9 Cs8A P8 148.22(7) 3 2_565
Cs8B Cs8A Cs3 170(2) . .
Cs8B Cs8A Cs3 8(2) 4 .
Se1 Cs8A Cs3 57.98(6) . .
Se1 Cs8A Cs3 120.00(9) 4 .
Se9 Cs8A Cs3 119.89(9) 2 .
Se9 Cs8A Cs3 61.75(6) 3 .
P8 Cs8A Cs3 89.42(6) 2_565 .
Cs8B Cs8A Cs3 8(2) . 1_455
Cs8B Cs8A Cs3 170(2) 4 1_455
Se1 Cs8A Cs3 119.99(9) . 1_455
Se1 Cs8A Cs3 57.98(6) 4 1_455
Se9 Cs8A Cs3 61.75(6) 2 1_455
Se9 Cs8A Cs3 119.89(9) 3 1_455
P8 Cs8A Cs3 89.42(6) 2_565 1_455
Cs3 Cs8A Cs3 177.55(12) . 1_455
Cs8B Cs8A Se15 111(2) . 3_565
Cs8B Cs8A Se15 52(2) 4 3_565
Se1 Cs8A Se15 66.89(7) . 3_565
Se1 Cs8A Se15 96.61(8) 4 3_565
Se9 Cs8A Se15 177.36(9) 2 3_565
Se9 Cs8A Se15 121.34(5) 3 3_565
P8 Cs8A Se15 33.42(7) 2_565 3_565
Cs3 Cs8A Se15 59.63(6) . 3_565
Cs3 Cs8A Se15 118.65(9) 1_455 3_565
Cs8B Cs8A Se15 52(2) . 2_565
Cs8B Cs8A Se15 111(2) 4 2_565
Se1 Cs8A Se15 96.61(8) . 2_565
Se1 Cs8A Se15 66.89(7) 4 2_565
Se9 Cs8A Se15 121.34(5) 2 2_565
Se9 Cs8A Se15 177.36(9) 3 2_565
P8 Cs8A Se15 33.42(7) 2_565 2_565
Cs3 Cs8A Se15 118.65(9) . 2_565
Cs3 Cs8A Se15 59.63(6) 1_455 2_565
Se15 Cs8A Se15 59.03(9) 3_565 2_565
Cs8B Cs8A Se5 125(2) . .
Cs8B Cs8A Se5 64(2) 4 .
Se1 Cs8A Se5 117.78(5) . .
Se1 Cs8A Se5 176.47(10) 4 .
Se9 Cs8A Se5 101.77(8) 2 .
Se9 Cs8A Se5 72.66(6) 3 .
P8 Cs8A Se5 81.58(13) 2_565 .
Cs3 Cs8A Se5 59.87(6) . .
Cs3 Cs8A Se5 122.05(8) 1_455 .
Se15 Cs8A Se5 80.28(7) 3_565 .
Se15 Cs8A Se5 109.87(9) 2_565 .
Cs8A Cs8B Cs8B 9(2) . 4
Cs8A Cs8B Cs3 170(3) . 1_455
Cs8B Cs8B Cs3 178.8(7) 4 1_455
Cs8A Cs8B Se1 114(3) . 4
Cs8B Cs8B Se1 109.5(7) 4 4
Cs3 Cs8B Se1 70.6(9) 1_455 4
Cs8A Cs8B Se15 117(3) . 2_565
Cs8B Cs8B Se15 108.3(7) 4 2_565
Cs3 Cs8B Se15 72.9(9) 1_455 2_565
Se1 Cs8B Se15 76.9(8) 4 2_565
Cs8A Cs8B Se5 104(3) . 4
Cs8B Cs8B Se5 109.1(7) 4 4
Cs3 Cs8B Se5 70.9(8) 1_455 4
Se1 Cs8B Se5 141.4(14) 4 4
Se15 Cs8B Se5 90.9(9) 2_565 4
Cs8A Cs8B Se9 98(3) . 2
Cs8B Cs8B Se9 106.5(7) 4 2
Cs3 Cs8B Se9 72.3(8) 1_455 2
Se1 Cs8B Se9 90.6(8) 4 2
Se15 Cs8B Se9 145.2(14) 2_565 2
Se5 Cs8B Se9 78.7(7) 4 2
Cs8A Cs8B P8 84(2) . 2_565
Cs8B Cs8B P8 77.5(7) 4 2_565
Cs3 Cs8B P8 103.7(11) 1_455 2_565
Se1 Cs8B P8 102.5(9) 4 2_565
Se15 Cs8B P8 35.0(3) 2_565 2_565
Se5 Cs8B P8 85.6(7) 4 2_565
Se9 Cs8B P8 164.2(10) 2 2_565
Cs8A Cs8B Se16 80(2) . 2_565
Cs8B Cs8B Se16 78.1(7) 4 2_565
Cs3 Cs8B Se16 102.7(10) 1_455 2_565
Se1 Cs8B Se16 134.5(10) 4 2_565
Se15 Cs8B Se16 58.7(5) 2_565 2_565
Se5 Cs8B Se16 55.3(5) 4 2_565
Se9 Cs8B Se16 131.4(9) 2 2_565
P8 Cs8B Se16 33.4(3) 2_565 2_565
Cs8A Cs8B P5 72(2) . 2
Cs8B Cs8B P5 78.5(6) 4 2
Cs3 Cs8B P5 100.3(9) 1_455 2
Se1 Cs8B P5 85.1(7) 4 2
Se15 Cs8B P5 162.0(11) 2_565 2
Se5 Cs8B P5 102.8(8) 4 2
Se9 Cs8B P5 32.3(3) 2 2
P8 Cs8B P5 156.0(13) 2_565 2
Se16 Cs8B P5 139.1(11) 2_565 2
Cs8A Cs8B Se1 54(2) . .
Cs8B Cs8B Se1 48.8(6) 4 .
Cs3 Cs8B Se1 131.3(11) 1_455 .
Se1 Cs8B Se1 60.7(5) 4 .
Se15 Cs8B Se1 96.3(7) 2_565 .
Se5 Cs8B Se1 157.8(13) 4 .
Se9 Cs8B Se1 105.8(8) 2 .
P8 Cs8B Se1 88.4(7) 2_565 .
Se16 Cs8B Se1 111.6(9) 2_565 .
P5 Cs8B Se1 75.3(6) 2 .
Cs8A Cs8B Se15 58(2) . 3_565
Cs8B Cs8B Se15 49.8(6) 4 3_565
Cs3 Cs8B Se15 131.4(11) 1_455 3_565
Se1 Cs8B Se15 96.8(7) 4 3_565
Se15 Cs8B Se15 58.5(5) 2_565 3_565
Se5 Cs8B Se15 107.8(8) 4 3_565
Se9 Cs8B Se15 156.3(13) 2 3_565
P8 Cs8B Se15 31.4(3) 2_565 3_565
Se16 Cs8B Se15 52.9(4) 2_565 3_565
P5 Cs8B Se15 125.9(11) 2 3_565
Se1 Cs8B Se15 59.8(5) . 3_565
Se5 Cs9 Se5 62.44(8) 3_564 2_564
Se5 Cs9 Se8 65.18(6) 3_564 3_564
Se5 Cs9 Se8 96.96(7) 2_564 3_564
Se5 Cs9 Se8 96.96(7) 3_564 2_564
Se5 Cs9 Se8 65.18(6) 2_564 2_564
Se8 Cs9 Se8 62.91(7) 3_564 2_564
Se5 Cs9 Se7 66.61(7) 3_564 .
Se5 Cs9 Se7 128.91(9) 2_564 .
Se8 Cs9 Se7 57.08(7) 3_564 .
Se8 Cs9 Se7 119.25(8) 2_564 .
Se5 Cs9 Se7 128.91(9) 3_564 1_455
Se5 Cs9 Se7 66.61(7) 2_564 1_455
Se8 Cs9 Se7 119.25(8) 3_564 1_455
Se8 Cs9 Se7 57.08(7) 2_564 1_455
Se7 Cs9 Se7 162.94(15) . 1_455
Se5 Cs9 Se12 88.20(6) 3_564 .
Se5 Cs9 Se12 116.91(8) 2_564 .
Se8 Cs9 Se12 120.57(5) 3_564 .
Se8 Cs9 Se12 174.76(7) 2_564 .
Se7 Cs9 Se12 63.70(7) . .
Se7 Cs9 Se12 118.71(8) 1_455 .
Se5 Cs9 Se12 116.90(8) 3_564 4
Se5 Cs9 Se12 88.20(6) 2_564 4
Se8 Cs9 Se12 174.76(7) 3_564 4
Se8 Cs9 Se12 120.57(5) 2_564 4
Se7 Cs9 Se12 118.71(8) . 4
Se7 Cs9 Se12 63.70(7) 1_455 4
Se12 Cs9 Se12 55.66(7) . 4
Se5 Cs9 P6 118.03(11) 3_564 .
Se5 Cs9 P6 118.03(11) 2_564 .
Se8 Cs9 P6 142.52(8) 3_564 .
Se8 Cs9 P6 142.52(8) 2_564 .
Se7 Cs9 P6 88.67(6) . .
Se7 Cs9 P6 88.67(6) 1_455 .
Se12 Cs9 P6 32.34(7) . .
Se12 Cs9 P6 32.34(7) 4 .
Se5 Cs9 Se16 52.02(6) 3_564 .
Se5 Cs9 Se16 52.02(6) 2_564 .
Se8 Cs9 Se16 117.01(7) 3_564 .
Se8 Cs9 Se16 117.01(7) 2_564 .
Se7 Cs9 Se16 98.03(7) . .
Se7 Cs9 Se16 98.03(7) 1_455 .
Se12 Cs9 Se16 65.63(6) . .
Se12 Cs9 Se16 65.63(6) 4 .
P6 Cs9 Se16 79.36(12) . .
Se5 Cs9 Se11 139.27(6) 3_564 .
Se5 Cs9 Se11 139.27(6) 2_564 .
Se8 Cs9 Se11 122.80(7) 3_564 .
Se8 Cs9 Se11 122.80(7) 2_564 .
Se7 Cs9 Se11 84.75(6) . .
Se7 Cs9 Se11 84.75(6) 1_455 .
Se12 Cs9 Se11 52.28(6) . .
Se12 Cs9 Se11 52.28(6) 4 .
P6 Cs9 Se11 29.06(12) . .
Se16 Cs9 Se11 108.41(8) . .
Se5 Cs9 Cs6 47.30(5) 3_564 2_564
Se5 Cs9 Cs6 47.30(5) 2_564 2_564
Se8 Cs9 Cs6 49.68(5) 3_564 2_564
Se8 Cs9 Cs6 49.67(5) 2_564 2_564
Se7 Cs9 Cs6 94.01(6) . 2_564
Se7 Cs9 Cs6 94.01(6) 1_455 2_564
Se12 Cs9 Cs6 135.46(6) . 2_564
Se12 Cs9 Cs6 135.45(6) 4 2_564
P6 Cs9 Cs6 160.87(13) . 2_564
Se16 Cs9 Cs6 81.51(6) . 2_564
Se11 Cs9 Cs6 170.08(8) . 2_564
Se15 Cs10 Se15 60.54(9) . 4
Se15 Cs10 Se3 66.67(7) . .
Se15 Cs10 Se3 127.00(9) 4 .
Se15 Cs10 Se3 127.00(9) . 1_455
Se15 Cs10 Se3 66.67(7) 4 1_455
Se3 Cs10 Se3 163.58(13) . 1_455
Se15 Cs10 Se1 66.16(6) . 3_564
Se15 Cs10 Se1 95.42(8) 4 3_564
Se3 Cs10 Se1 66.35(7) . 3_564
Se3 Cs10 Se1 125.31(9) 1_455 3_564
Se15 Cs10 Se1 95.42(8) . 2_564
Se15 Cs10 Se1 66.16(6) 4 2_564
Se3 Cs10 Se1 125.31(9) . 2_564
Se3 Cs10 Se1 66.35(7) 1_455 2_564
Se1 Cs10 Se1 59.29(9) 3_564 2_564
Se15 Cs10 Se4 113.39(6) . 1_565
Se15 Cs10 Se4 154.87(10) 4 1_565
Se3 Cs10 Se4 56.25(7) . 1_565
Se3 Cs10 Se4 116.26(8) 1_455 1_565
Se1 Cs10 Se4 61.82(6) 3_564 1_565
Se1 Cs10 Se4 91.52(8) 2_564 1_565
Se15 Cs10 Se4 154.87(10) . 4_565
Se15 Cs10 Se4 113.39(6) 4 4_565
Se3 Cs10 Se4 116.26(8) . 4_565
Se3 Cs10 Se4 56.25(7) 1_455 4_565
Se1 Cs10 Se4 91.52(8) 3_564 4_565
Se1 Cs10 Se4 61.82(6) 2_564 4_565
Se4 Cs10 Se4 60.55(8) 1_565 4_565
Se15 Cs10 Se11 140.10(8) . 2_565
Se15 Cs10 Se11 140.10(8) 4 2_565
Se3 Cs10 Se11 81.84(7) . 2_565
Se3 Cs10 Se11 81.84(7) 1_455 2_565
Se1 Cs10 Se11 123.36(8) 3_564 2_565
Se1 Cs10 Se11 123.36(8) 2_564 2_565
Se4 Cs10 Se11 61.55(7) 1_565 2_565
Se4 Cs10 Se11 61.55(7) 4_565 2_565
Se15 Cs10 P8 31.07(5) . .
Se15 Cs10 P8 31.07(5) 4 .
Se3 Cs10 P8 96.20(7) . .
Se3 Cs10 P8 96.20(7) 1_455 .
Se1 Cs10 P8 86.06(12) 3_564 .
Se1 Cs10 P8 86.06(12) 2_564 .
Se4 Cs10 P8 143.30(9) 1_565 .
Se4 Cs10 P8 143.30(9) 4_565 .
Se11 Cs10 P8 145.29(16) 2_565 .
Se15 Cs10 Se13 62.37(7) . .
Se15 Cs10 Se13 62.37(7) 4 .
Se3 Cs10 Se13 89.85(7) . .
Se3 Cs10 Se13 89.85(7) 1_455 .
Se1 Cs10 Se13 128.40(7) 3_564 .
Se1 Cs10 Se13 128.40(7) 2_564 .
Se4 Cs10 Se13 139.47(7) 1_565 .
Se4 Cs10 Se13 139.47(7) 4_565 .
Se11 Cs10 Se13 95.14(10) 2_565 .
P8 Cs10 Se13 50.15(14) . .
Se15 Cs10 Cs8B 54.7(5) . 3_564
Se15 Cs10 Cs8B 42.1(4) 4 3_564
Se3 Cs10 Cs8B 107.6(5) . 3_564
Se3 Cs10 Cs8B 88.8(5) 1_455 3_564
Se1 Cs10 Cs8B 54.1(5) 3_564 3_564
Se1 Cs10 Cs8B 41.5(4) 2_564 3_564
Se4 Cs10 Cs8B 113.3(4) 1_565 3_564
Se4 Cs10 Cs8B 103.4(4) 4_565 3_564
Se11 Cs10 Cs8B 164.9(4) 2_565 3_564
P8 Cs10 Cs8B 47.3(4) . 3_564
Se13 Cs10 Cs8B 96.7(4) . 3_564
P1 Se1 Cs8B 139.9(8) 2_655 4
P1 Se1 Cs3 89.7(2) 2_655 .
Cs8B Se1 Cs3 50.2(7) 4 .
P1 Se1 Cs8A 151.4(2) 2_655 .
Cs8B Se1 Cs8A 11.6(7) 4 .
Cs3 Se1 Cs8A 61.74(5) . .
P1 Se1 Cs7 93.6(2) 2_655 2
Cs8B Se1 Cs7 123.7(7) 4 2
Cs3 Se1 Cs7 156.53(10) . 2
Cs8A Se1 Cs7 112.56(7) . 2
P1 Se1 Cs10 109.9(3) 2_655 2_565
Cs8B Se1 Cs10 87.4(6) 4 2_565
Cs3 Se1 Cs10 112.18(8) . 2_565
Cs8A Se1 Cs10 83.12(7) . 2_565
Cs7 Se1 Cs10 88.50(7) 2 2_565
P1 Se1 Cs1 71.0(3) 2_655 2_655
Cs8B Se1 Cs1 93.3(6) 4 2_655
Cs3 Se1 Cs1 69.97(6) . 2_655
Cs8A Se1 Cs1 97.12(7) . 2_655
Cs7 Se1 Cs1 89.17(7) 2 2_655
Cs10 Se1 Cs1 177.56(9) 2_565 2_655
P1 Se1 Cs8B 161.5(6) 2_655 .
Cs8B Se1 Cs8B 21.7(12) 4 .
Cs3 Se1 Cs8B 72.0(6) . .
Cs8A Se1 Cs8B 10.3(6) . .
Cs7 Se1 Cs8B 103.9(5) 2 .
Cs10 Se1 Cs8B 76.7(5) 2_565 .
Cs1 Se1 Cs8B 103.2(5) 2_655 .
P1 Se2 Bi1 98.8(3) . .
P1 Se2 Cs1 78.3(3) . .
Bi1 Se2 Cs1 177.07(13) . .
P1 Se2 Cs7 90.91(7) . 1_655
Bi1 Se2 Cs7 86.10(6) . 1_655
Cs1 Se2 Cs7 93.92(6) . 1_655
P1 Se2 Cs7 90.91(7) . .
Bi1 Se2 Cs7 86.10(6) . .
Cs1 Se2 Cs7 93.92(6) . .
Cs7 Se2 Cs7 172.17(11) 1_655 .
P2 Se3 Cs10 90.12(8) 2_664 1_655
P2 Se3 Cs10 90.12(8) 2_664 .
Cs10 Se3 Cs10 163.58(13) 1_655 .
P2 Se3 Cs4 172.8(3) 2_664 .
Cs10 Se3 Cs4 88.85(7) 1_655 .
Cs10 Se3 Cs4 88.85(7) . .
P2 Se3 Cs2 75.5(2) 2_664 2_665
Cs10 Se3 Cs2 97.98(6) 1_655 2_665
Cs10 Se3 Cs2 97.98(6) . 2_665
Cs4 Se3 Cs2 111.70(11) . 2_665
P2 Se4 Bi1 80.5(2) 2_654 .
P2 Se4 Cs7 110.9(2) 2_654 .
Bi1 Se4 Cs7 85.02(7) . .
P2 Se4 Cs2 73.5(2) 2_654 2_655
Bi1 Se4 Cs2 94.12(7) . 2_655
Cs7 Se4 Cs2 175.17(8) . 2_655
P2 Se4 Cs10 86.61(19) 2_654 1_545
Bi1 Se4 Cs10 160.68(9) . 1_545
Cs7 Se4 Cs10 86.22(7) . 1_545
Cs2 Se4 Cs10 95.98(7) 2_655 1_545
P2 Se4 Cs6 154.75(19) 2_654 .
Bi1 Se4 Cs6 82.89(6) . .
Cs7 Se4 Cs6 86.29(6) . .
Cs2 Se4 Cs6 88.88(6) 2_655 .
Cs10 Se4 Cs6 113.69(6) 1_545 .
P3 Se5 Cs8B 121.9(7) . 4
P3 Se5 Cs5 91.01(19) . 2_665
Cs8B Se5 Cs5 93.1(6) 4 2_665
P3 Se5 Cs6 91.20(19) . .
Cs8B Se5 Cs6 83.2(6) 4 .
Cs5 Se5 Cs6 176.34(9) 2_665 .
P3 Se5 Cs3 79.9(2) . .
Cs8B Se5 Cs3 47.8(7) 4 .
Cs5 Se5 Cs3 71.00(7) 2_665 .
Cs6 Se5 Cs3 106.53(8) . .
P3 Se5 Cs9 110.1(2) . 2_565
Cs8B Se5 Cs9 126.7(7) 4 2_565
Cs5 Se5 Cs9 96.86(7) 2_665 2_565
Cs6 Se5 Cs9 85.12(6) . 2_565
Cs3 Se5 Cs9 164.85(9) . 2_565
P3 Se5 Cs8A 130.6(2) . .
Cs8B Se5 Cs8A 12.2(7) 4 .
Cs5 Se5 Cs8A 100.62(8) 2_665 .
Cs6 Se5 Cs8A 75.73(7) . .
Cs3 Se5 Cs8A 59.84(4) . .
Cs9 Se5 Cs8A 115.78(7) 2_565 .
P3 Se5 Cs8B 138.2(6) . .
Cs8B Se5 Cs8B 20.8(11) 4 .
Cs5 Se5 Cs8B 103.4(4) 2_665 .
Cs6 Se5 Cs8B 73.0(4) . .
Cs3 Se5 Cs8B 68.6(5) . .
Cs9 Se5 Cs8B 106.9(5) 2_565 .
Cs8A Se5 Cs8B 8.9(5) . .
P3 Se6 Bi1 100.7(2) . .
P3 Se6 Cs6 90.16(6) . 1_655
Bi1 Se6 Cs6 86.83(6) . 1_655
P3 Se6 Cs6 90.16(6) . .
Bi1 Se6 Cs6 86.83(6) . .
Cs6 Se6 Cs6 173.60(11) 1_655 .
P3 Se6 Cs2 164.1(2) . 2_655
Bi1 Se6 Cs2 95.27(9) . 2_655
Cs6 Se6 Cs2 90.72(6) 1_655 2_655
Cs6 Se6 Cs2 90.72(6) . 2_655
P4 Se7 Cs9 87.78(7) 2_664 1_655
P4 Se7 Cs9 87.77(7) 2_664 .
Cs9 Se7 Cs9 162.94(15) 1_655 .
P4 Se7 Cs4 72.5(2) 2_664 2_664
Cs9 Se7 Cs4 97.17(7) 1_655 2_664
Cs9 Se7 Cs4 97.17(7) . 2_664
P4 Se8 Bi1 79.48(19) . .
P4 Se8 Cs9 87.17(18) . 2_565
Bi1 Se8 Cs9 155.78(8) . 2_565
P4 Se8 Cs6 109.0(2) . .
Bi1 Se8 Cs6 82.84(6) . .
Cs9 Se8 Cs6 82.55(6) 2_565 .
P4 Se8 Cs4 78.1(2) . .
Bi1 Se8 Cs4 95.12(6) . .
Cs9 Se8 Cs4 101.84(7) 2_565 .
Cs6 Se8 Cs4 171.96(8) . .
P5 Se9 Cs8B 87.7(7) . 2_554
P5 Se9 Cs6 90.79(19) . 2_554
Cs8B Se9 Cs6 84.9(6) 2_554 2_554
P5 Se9 Cs1 91.42(19) . .
Cs8B Se9 Cs1 95.5(6) 2_554 .
Cs6 Se9 Cs1 177.77(7) 2_554 .
P5 Se9 Cs8A 77.5(2) . 2_554
Cs8B Se9 Cs8A 12.6(7) 2_554 2_554
Cs6 Se9 Cs8A 78.00(6) 2_554 2_554
Cs1 Se9 Cs8A 102.79(7) . 2_554
P5 Se9 Cs2 109.3(2) . .
Cs8B Se9 Cs2 162.9(7) 2_554 .
Cs6 Se9 Cs2 94.87(7) 2_554 .
Cs1 Se9 Cs2 84.11(6) . .
Cs8A Se9 Cs2 170.42(8) 2_554 .
P5 Se9 Cs3 126.9(2) . 2_654
Cs8B Se9 Cs3 47.0(7) 2_554 2_654
Cs6 Se9 Cs3 107.61(7) 2_554 2_654
Cs1 Se9 Cs3 71.23(6) . 2_654
Cs8A Se9 Cs3 59.60(4) 2_554 2_654
Cs2 Se9 Cs3 117.73(6) . 2_654
P5 Se9 Cs8B 69.6(5) . 3_554
Cs8B Se9 Cs8B 21.3(11) 2_554 3_554
Cs6 Se9 Cs8B 74.7(4) 2_554 3_554
Cs1 Se9 Cs8B 106.4(4) . 3_554
Cs8A Se9 Cs8B 8.8(5) 2_554 3_554
Cs2 Se9 Cs8B 169.4(4) . 3_554
Cs3 Se9 Cs8B 68.4(5) 2_654 3_554
P5 Se10 Bi2 98.3(2) . .
P5 Se10 Cs7 170.1(3) . .
Bi2 Se10 Cs7 91.60(9) . .
P5 Se10 Cs1 88.09(6) . .
Bi2 Se10 Cs1 86.32(6) . .
Cs7 Se10 Cs1 92.57(6) . .
P5 Se10 Cs1 88.09(6) . 1_455
Bi2 Se10 Cs1 86.32(6) . 1_455
Cs7 Se10 Cs1 92.57(6) . 1_455
Cs1 Se10 Cs1 171.14(11) . 1_455
P5 Se10 Cs8A 67.0(2) . 2_554
Bi2 Se10 Cs8A 165.34(11) . 2_554
Cs7 Se10 Cs8A 103.06(9) . 2_554
Cs1 Se10 Cs8A 92.93(6) . 2_554
Cs1 Se10 Cs8A 92.93(6) 1_455 2_554
P5 Se10 Cs8B 69.1(5) . 3_554
Bi2 Se10 Cs8B 163.1(5) . 3_554
Cs7 Se10 Cs8B 101.1(4) . 3_554
Cs1 Se10 Cs8B 103.9(6) . 3_554
Cs1 Se10 Cs8B 82.2(6) 1_455 3_554
Cs8A Se10 Cs8B 11.0(6) 2_554 3_554
P5 Se10 Cs8B 69.1(5) . 2_554
Bi2 Se10 Cs8B 163.1(5) . 2_554
Cs7 Se10 Cs8B 101.1(4) . 2_554
Cs1 Se10 Cs8B 82.2(6) . 2_554
Cs1 Se10 Cs8B 103.9(6) 1_455 2_554
Cs8A Se10 Cs8B 11.0(6) 2_554 2_554
Cs8B Se10 Cs8B 21.8(12) 3_554 2_554
P6 Se11 Cs2 88.25(7) . .
P6 Se11 Cs2 88.25(7) . 1_455
Cs2 Se11 Cs2 164.40(14) . 1_455
P6 Se11 Cs10 161.4(3) . 2_564
Cs2 Se11 Cs10 94.09(6) . 2_564
Cs2 Se11 Cs10 94.09(6) 1_455 2_564
P6 Se11 Cs9 69.0(3) . .
Cs2 Se11 Cs9 96.46(7) . .
Cs2 Se11 Cs9 96.46(7) 1_455 .
Cs10 Se11 Cs9 92.37(10) 2_564 .
P6 Se12 Bi2 79.70(19) . .
P6 Se12 Cs2 87.35(19) . .
Bi2 Se12 Cs2 156.80(9) . .
P6 Se12 Cs9 79.6(2) . .
Bi2 Se12 Cs9 91.15(7) . .
Cs2 Se12 Cs9 105.46(8) . .
P6 Se12 Cs1 108.8(2) . .
Bi2 Se12 Cs1 84.27(7) . .
Cs2 Se12 Cs1 81.80(6) . .
Cs9 Se12 Cs1 169.38(9) . .
P6 Se12 Cs5 154.7(2) . .
Bi2 Se12 Cs5 78.16(7) . .
Cs2 Se12 Cs5 117.54(6) . .
Cs9 Se12 Cs5 88.67(6) . .
Cs1 Se12 Cs5 81.02(6) . .
P7 Se13 Cs4 90.34(8) . .
P7 Se13 Cs4 90.34(8) . 1_455
Cs4 Se13 Cs4 166.87(16) . 1_455
P7 Se13 Cs10 101.1(3) . .
Cs4 Se13 Cs10 83.50(8) . .
Cs4 Se13 Cs10 83.50(8) 1_455 .
P7 Se14 Bi2 79.7(2) . .
P7 Se14 Cs5 111.9(2) . .
Bi2 Se14 Cs5 83.01(8) . .
P7 Se14 Cs7 79.8(2) . .
Bi2 Se14 Cs7 88.48(7) . .
Cs5 Se14 Cs7 163.82(9) . .
P7 Se14 Cs4 86.8(2) . .
Bi2 Se14 Cs4 158.85(10) . .
Cs5 Se14 Cs4 87.07(7) . .
Cs7 Se14 Cs4 105.20(8) . .
P7 Se14 Cs1 153.9(2) . .
Bi2 Se14 Cs1 78.84(6) . .
Cs5 Se14 Cs1 80.01(6) . .
Cs7 Se14 Cs1 84.87(6) . .
Cs4 Se14 Cs1 117.77(7) . .
P8 Se15 Cs8B 83.0(7) . 2_564
P8 Se15 Cs10 87.4(2) . .
Cs8B Se15 Cs10 90.1(6) 2_564 .
P8 Se15 Cs3 124.9(3) . 2_664
Cs8B Se15 Cs3 48.9(7) 2_564 2_664
Cs10 Se15 Cs3 113.62(8) . 2_664
P8 Se15 Cs8A 72.9(2) . 2_564
Cs8B Se15 Cs8A 11.2(7) 2_564 2_564
Cs10 Se15 Cs8A 84.85(7) . 2_564
Cs3 Se15 Cs8A 60.13(5) 2_664 2_564
P8 Se15 Cs5 91.6(2) . .
Cs8B Se15 Cs5 92.6(6) 2_564 .
Cs10 Se15 Cs5 176.96(10) . .
Cs3 Se15 Cs5 69.28(7) 2_664 .
Cs8A Se15 Cs5 97.60(7) 2_564 .
P8 Se15 Cs4 110.5(3) . .
Cs8B Se15 Cs4 166.5(7) 2_564 .
Cs10 Se15 Cs4 90.18(7) . .
Cs3 Se15 Cs4 119.20(7) 2_664 .
Cs8A Se15 Cs4 173.90(9) 2_564 .
Cs5 Se15 Cs4 87.48(7) . .
P8 Se15 Cs8B 64.3(6) . 3_564
Cs8B Se15 Cs8B 21.9(12) 2_564 3_564
Cs10 Se15 Cs8B 78.7(5) . 3_564
Cs3 Se15 Cs8B 70.8(6) 2_664 3_564
Cs8A Se15 Cs8B 10.7(6) 2_564 3_564
Cs5 Se15 Cs8B 103.5(5) . 3_564
Cs4 Se15 Cs8B 167.7(6) . 3_564
P8 Se16 Bi2 98.0(3) . .
P8 Se16 Cs5 91.57(7) . .
Bi2 Se16 Cs5 83.86(6) . .
P8 Se16 Cs5 91.57(7) . 1_455
Bi2 Se16 Cs5 83.86(6) . 1_455
Cs5 Se16 Cs5 167.64(12) . 1_455
P8 Se16 Cs8A 69.9(3) . 2_564
Bi2 Se16 Cs8A 167.88(12) . 2_564
Cs5 Se16 Cs8A 96.16(6) . 2_564
Cs5 Se16 Cs8A 96.15(6) 1_455 2_564
P8 Se16 Cs8B 68.5(5) . 2_564
Bi2 Se16 Cs8B 161.7(6) . 2_564
Cs5 Se16 Cs8B 84.2(6) . 2_564
Cs5 Se16 Cs8B 108.0(6) 1_455 2_564
Cs8A Se16 Cs8B 12.0(6) 2_564 2_564
P8 Se16 Cs8B 68.5(5) . 3_564
Bi2 Se16 Cs8B 161.7(6) . 3_564
Cs5 Se16 Cs8B 108.0(6) . 3_564
Cs5 Se16 Cs8B 84.2(6) 1_455 3_564
Cs8A Se16 Cs8B 12.0(6) 2_564 3_564
Cs8B Se16 Cs8B 23.8(13) 2_564 3_564
P8 Se16 Cs9 175.8(3) . .
Bi2 Se16 Cs9 86.15(9) . .
Cs5 Se16 Cs9 88.86(6) . .
Cs5 Se16 Cs9 88.86(6) 1_455 .
Cs8A Se16 Cs9 105.97(9) 2_564 .
Cs8B Se16 Cs9 107.4(5) 2_564 .
Cs8B Se16 Cs9 107.4(5) 3_564 .
Se1 P1 Se1 119.2(4) 2_654 3_554
Se1 P1 Se2 109.5(3) 2_654 .
Se1 P1 Se2 109.5(3) 3_554 .
Se1 P1 P2 106.2(3) 2_654 2_654
Se1 P1 P2 106.2(3) 3_554 2_654
Se2 P1 P2 105.2(4) . 2_654
Se1 P1 Cs1 77.3(3) 2_654 .
Se1 P1 Cs1 77.3(3) 3_554 .
Se2 P1 Cs1 67.2(2) . .
P2 P1 Cs1 172.3(4) 2_654 .
Se1 P1 Cs3 59.6(2) 2_654 2_654
Se1 P1 Cs3 59.6(2) 3_554 2_654
Se2 P1 Cs3 132.7(4) . 2_654
P2 P1 Cs3 122.2(4) 2_654 2_654
Cs1 P1 Cs3 65.52(15) . 2_654
Se3 P2 Se4 113.3(3) 2_665 2_655
Se3 P2 Se4 113.3(3) 2_665 3
Se4 P2 Se4 108.9(4) 2_655 3
Se3 P2 P1 111.6(4) 2_665 2_655
Se4 P2 P1 104.5(3) 2_655 2_655
Se4 P2 P1 104.5(3) 3 2_655
Se3 P2 Cs2 72.7(3) 2_665 1_556
Se4 P2 Cs2 73.2(2) 2_655 1_556
Se4 P2 Cs2 73.2(2) 3 1_556
P1 P2 Cs2 175.7(4) 2_655 1_556
Se5 P3 Se5 114.3(4) . 4_655
Se5 P3 Se6 112.6(2) . .
Se5 P3 Se6 112.6(2) 4_655 .
Se5 P3 P4 106.0(3) . .
Se5 P3 P4 106.0(3) 4_655 .
Se6 P3 P4 104.5(4) . .
Se5 P3 Cs3 68.0(2) . .
Se5 P3 Cs3 68.0(2) 4_655 .
Se6 P3 Cs3 88.6(3) . .
P4 P3 Cs3 166.9(4) . .
Se7 P4 Se8 113.3(3) 2_665 4_655
Se7 P4 Se8 113.3(3) 2_665 .
Se8 P4 Se8 107.9(3) 4_655 .
Se7 P4 P3 110.4(4) 2_665 .
Se8 P4 P3 105.7(3) 4_655 .
Se8 P4 P3 105.7(3) . .
Se7 P4 Cs4 77.5(3) 2_665 .
Se8 P4 Cs4 70.1(2) 4_655 .
Se8 P4 Cs4 70.1(2) . .
P3 P4 Cs4 172.1(4) . .
Se9 P5 Se9 113.0(4) 4 .
Se9 P5 Se10 111.8(3) 4 .
Se9 P5 Se10 111.8(3) . .
Se9 P5 P6 106.1(3) 4 .
Se9 P5 P6 106.1(3) . .
Se10 P5 P6 107.5(4) . .
Se9 P5 Cs8A 69.5(2) 4 2_554
Se9 P5 Cs8A 69.5(2) . 2_554
Se10 P5 Cs8A 81.7(3) . 2_554
P6 P5 Cs8A 170.8(4) . 2_554
Se9 P5 Cs8B 60.0(6) 4 3_554
Se9 P5 Cs8B 80.3(6) . 3_554
Se10 P5 Cs8B 80.7(5) . 3_554
P6 P5 Cs8B 166.0(6) . 3_554
Cs8A P5 Cs8B 11.6(6) 2_554 3_554
Se9 P5 Cs8B 80.3(6) 4 2_554
Se9 P5 Cs8B 60.0(6) . 2_554
Se10 P5 Cs8B 80.7(5) . 2_554
P6 P5 Cs8B 166.0(6) . 2_554
Cs8A P5 Cs8B 11.6(6) 2_554 2_554
Cs8B P5 Cs8B 23.0(12) 3_554 2_554
Se11 P6 Se12 113.3(2) . .
Se11 P6 Se12 113.3(2) . 4
Se12 P6 Se12 108.1(4) . 4
Se11 P6 P5 111.3(4) . .
Se12 P6 P5 105.1(3) . .
Se12 P6 P5 105.1(3) 4 .
Se11 P6 Cs9 82.0(3) . .
Se12 P6 Cs9 68.0(2) . .
Se12 P6 Cs9 68.0(2) 4 .
P5 P6 Cs9 166.8(4) . .
Se13 P7 Se14 114.2(3) . .
Se13 P7 Se14 114.2(3) . 4
Se14 P7 Se14 108.5(5) . 4
Se13 P7 P8 109.6(5) . .
Se14 P7 P8 104.7(3) . .
Se14 P7 P8 104.7(3) 4 .
Se13 P7 Cs7 84.7(3) . .
Se14 P7 Cs7 67.9(2) . .
Se14 P7 Cs7 67.9(2) 4 .
P8 P7 Cs7 165.7(4) . .
Se15 P8 Se15 118.3(4) 4 .
Se15 P8 Se16 110.6(3) 4 .
Se15 P8 Se16 110.6(3) . .
Se15 P8 P7 105.2(3) 4 .
Se15 P8 P7 105.2(3) . .
Se16 P8 P7 106.1(4) . .
Se15 P8 Cs8B 84.4(7) 4 2_564
Se15 P8 Cs8B 62.0(7) . 2_564
Se16 P8 Cs8B 78.1(6) . 2_564
P7 P8 Cs8B 166.9(7) . 2_564
Se15 P8 Cs8B 62.0(7) 4 3_564
Se15 P8 Cs8B 84.4(7) . 3_564
Se16 P8 Cs8B 78.1(6) . 3_564
P7 P8 Cs8B 166.9(7) . 3_564
Cs8B P8 Cs8B 25.0(14) 2_564 3_564
Se15 P8 Cs8A 73.7(2) 4 2_564
Se15 P8 Cs8A 73.7(2) . 2_564
Se16 P8 Cs8A 76.4(3) . 2_564
P7 P8 Cs8A 177.5(4) . 2_564
Cs8B P8 Cs8A 12.6(7) 2_564 2_564
Cs8B P8 Cs8A 12.6(7) 3_564 2_564
Se15 P8 Cs10 61.5(2) 4 .
Se15 P8 Cs10 61.5(2) . .
Se16 P8 Cs10 154.8(4) . .
P7 P8 Cs10 99.1(4) . .
Cs8B P8 Cs10 77.4(5) 2_564 .
Cs8B P8 Cs10 77.4(5) 3_564 .
Cs8A P8 Cs10 78.38(17) 2_564 .

loop_
_geom_bond_atom_site_label_1
_geom_bond_atom_site_label_2
_geom_bond_distance
_geom_bond_site_symmetry_2
Bi1 Se6 2.832(3) .
Bi1 Se4 2.927(3) 4_655
Bi1 Se4 2.927(3) .
Bi1 Se8 2.937(3) .
Bi1 Se8 2.937(3) 4_655
Bi1 Se2 2.986(3) .
Bi1 Cs6 4.5915(13) 1_655
Bi1 Cs6 4.5915(13) .
Bi1 Cs7 4.6521(14) 1_655
Bi1 Cs7 4.6522(14) .
Bi2 Se10 2.882(4) .
Bi2 Se14 2.914(3) 4
Bi2 Se14 2.914(3) .
Bi2 Se16 2.917(3) .
Bi2 Se12 2.952(3) 4
Bi2 Se12 2.953(3) .
Bi2 Cs5 4.5288(15) .
Bi2 Cs5 4.5288(15) 1_455
Bi2 Cs1 4.6036(14) 1_455
Bi2 Cs1 4.6036(14) .
Cs1 Se2 3.637(3) .
Cs1 Se9 3.662(3) 4_655
Cs1 Se9 3.662(3) .
Cs1 Se10 3.7791(3) 1_655
Cs1 Se10 3.7791(3) .
Cs1 Se12 3.839(3) 4_655
Cs1 Se12 3.839(3) .
Cs1 P1 3.865(10) .
Cs1 Se1 3.988(3) 2_654
Cs1 Se1 3.988(3) 3_554
Cs1 Se14 4.172(3) 4_655
Cs1 Se14 4.172(3) .
Cs2 Se12 3.785(3) .
Cs2 Se12 3.785(3) 4_655
Cs2 Se9 3.790(3) .
Cs2 Se9 3.790(3) 4_655
Cs2 Se11 3.8030(7) 1_655
Cs2 Se11 3.8030(7) .
Cs2 Se3 3.835(4) 2_664
Cs2 Se4 3.880(3) 3_554
Cs2 Se4 3.880(3) 2_654
Cs2 P2 3.888(8) 1_554
Cs2 Se6 3.899(4) 2_654
Cs3 Cs8B 2.96(4) 1_655
Cs3 Cs8B 2.96(4) 4
Cs3 Se1 3.628(3) 4_655
Cs3 Se1 3.628(3) .
Cs3 Se15 3.750(3) 2_665
Cs3 Se15 3.750(3) 3_565
Cs3 Cs8A 3.76868(14) 1_655
Cs3 Cs8A 3.76871(14) .
Cs3 Se5 3.770(3) .
Cs3 Se5 3.770(3) 4_655
Cs3 Se9 3.849(3) 3
Cs3 Se9 3.849(3) 2_655
Cs4 Se13 3.7927(6) 1_655
Cs4 Se13 3.7927(6) .
Cs4 Se3 3.823(4) .
Cs4 Se15 3.852(3) 4_655
Cs4 Se15 3.852(3) .
Cs4 Se14 3.864(3) .
Cs4 Se14 3.864(3) 4_655
Cs4 Se8 3.940(3) .
Cs4 Se8 3.940(3) 4_655
Cs4 P4 4.101(8) .
Cs4 Se7 4.198(5) 2_665
Cs4 Cs5 5.306(4) .
Cs5 Se5 3.640(3) 3_564
Cs5 Se5 3.640(3) 2_664
Cs5 Se16 3.7899(4) 1_655
Cs5 Se16 3.7899(4) .
Cs5 Se15 3.822(3) 4_655
Cs5 Se15 3.822(3) .
Cs5 Se14 3.839(4) 4_655
Cs5 Se14 3.839(4) .
Cs5 Se12 4.093(3) 4_655
Cs5 Se12 4.093(3) .
Cs5 Cs3 4.304(4) 2_664
Cs5 Bi2 4.5287(15) 1_655
Cs6 Se9 3.622(3) 3
Cs6 Se9 3.622(3) 2
Cs6 Se5 3.755(3) .
Cs6 Se5 3.755(3) 4
Cs6 Se6 3.7737(2) .
Cs6 Se6 3.7738(2) 1_455
Cs6 Se8 3.914(3) 4
Cs6 Se8 3.914(3) .
Cs6 Se4 3.918(3) 4
Cs6 Se4 3.918(3) .
Cs6 Bi1 4.5915(13) 1_455
Cs7 Se10 3.719(4) .
Cs7 Se1 3.728(4) 3_554
Cs7 Se1 3.728(4) 2_554
Cs7 Se2 3.7767(3) .
Cs7 Se2 3.7767(3) 1_455
Cs7 Se14 3.852(4) 4
Cs7 Se14 3.852(4) .
Cs7 Se4 3.879(3) .
Cs7 Se4 3.879(3) 4
Cs7 P7 4.093(10) .
Cs7 Bi1 4.6522(14) 1_455
Cs8A Cs8B 0.82(5) .
Cs8A Cs8B 0.82(5) 4
Cs8A Se1 3.716(3) .
Cs8A Se1 3.716(3) 4
Cs8A Se9 3.731(3) 2
Cs8A Se9 3.731(3) 3
Cs8A P8 3.757(10) 2_565
Cs8A Cs3 3.76874(14) 1_455
Cs8A Se15 3.773(4) 3_565
Cs8A Se15 3.773(4) 2_565
Cs8A Se5 3.786(3) .
Cs8B Cs8B 1.62(9) 4
Cs8B Cs3 2.96(4) 1_455
Cs8B Se1 3.30(3) 4
Cs8B Se15 3.33(4) 2_565
Cs8B Se5 3.50(3) 4
Cs8B Se9 3.52(3) 2
Cs8B P8 3.75(3) 2_565
Cs8B Se16 3.94(3) 2_565
Cs8B P5 4.07(4) 2
Cs8B Se1 4.14(4) .
Cs8B Se15 4.14(4) 3_565
Cs9 Se5 3.772(3) 3_564
Cs9 Se5 3.772(3) 2_564
Cs9 Se8 3.802(3) 3_564
Cs9 Se8 3.802(3) 2_564
Cs9 Se7 3.8100(7) .
Cs9 Se7 3.8100(7) 1_455
Cs9 Se12 3.839(3) .
Cs9 Se12 3.839(3) 4
Cs9 P6 4.071(9) .
Cs9 Se16 4.125(4) .
Cs9 Se11 4.319(5) .
Cs9 Cs6 5.091(3) 2_564
Cs10 Se15 3.687(3) .
Cs10 Se15 3.687(3) 4
Cs10 Se3 3.8069(7) .
Cs10 Se3 3.8069(7) 1_455
Cs10 Se1 3.870(4) 3_564
Cs10 Se1 3.870(4) 2_564
Cs10 Se4 3.881(3) 1_565
Cs10 Se4 3.881(3) 4_565
Cs10 Se11 4.072(4) 2_565
Cs10 P8 4.191(9) .
Cs10 Se13 4.214(5) .
Cs10 Cs8B 4.97(3) 3_564
Se1 P1 2.149(5) 2_655
Se1 Cs8B 3.30(4) 4
Se1 Cs7 3.729(4) 2
Se1 Cs10 3.870(4) 2_565
Se1 Cs1 3.988(3) 2_655
Se2 P1 2.238(10) .
Se2 Cs7 3.7766(3) 1_655
Se3 P2 2.114(9) 2_664
Se3 Cs10 3.8069(7) 1_655
Se3 Cs2 3.835(4) 2_665
Se4 P2 2.226(5) 2_654
Se4 Cs2 3.880(3) 2_655
Se4 Cs10 3.881(3) 1_545
Se5 P3 2.159(5) .
Se5 Cs8B 3.50(3) 4
Se5 Cs5 3.640(3) 2_665
Se5 Cs9 3.772(3) 2_565
Se6 P3 2.193(8) .
Se6 Cs6 3.7737(2) 1_655
Se6 Cs2 3.899(4) 2_655
Se7 P4 2.148(8) 2_664
Se7 Cs9 3.8100(7) 1_655
Se7 Cs4 4.198(5) 2_664
Se8 P4 2.206(5) .
Se8 Cs9 3.802(3) 2_565
Se9 P5 2.175(5) .
Se9 Cs8B 3.52(3) 2_554
Se9 Cs6 3.622(3) 2_554
Se9 Cs8A 3.731(3) 2_554
Se9 Cs3 3.849(3) 2_654
Se9 Cs8B 4.28(4) 3_554
Se10 P5 2.192(8) .
Se10 Cs1 3.7792(3) 1_455
Se10 Cs8A 4.181(4) 2_554
Se10 Cs8B 4.30(3) 3_554
Se10 Cs8B 4.30(3) 2_554
Se11 P6 2.118(8) .
Se11 Cs2 3.8031(7) 1_455
Se11 Cs10 4.072(4) 2_564
Se12 P6 2.214(5) .
Se13 P7 2.105(10) .
Se13 Cs4 3.7928(6) 1_455
Se14 P7 2.219(7) .
Se15 P8 2.165(5) .
Se15 Cs8B 3.33(4) 2_564
Se15 Cs3 3.750(3) 2_664
Se15 Cs8A 3.773(4) 2_564
Se15 Cs8B 4.14(4) 3_564
Se16 P8 2.220(9) .
Se16 Cs5 3.7899(4) 1_455
Se16 Cs8A 3.890(4) 2_564
Se16 Cs8B 3.94(3) 2_564
Se16 Cs8B 3.94(3) 3_564
P1 Se1 2.149(5) 2_654
P1 Se1 2.149(5) 3_554
P1 P2 2.241(12) 2_654
P1 Cs3 4.206(9) 2_654
P2 Se3 2.114(9) 2_665
P2 Se4 2.226(5) 2_655
P2 Se4 2.226(5) 3
P2 P1 2.241(12) 2_655
P2 Cs2 3.888(8) 1_556
P3 Se5 2.159(5) 4_655
P3 P4 2.268(12) .
P4 Se7 2.148(8) 2_665
P4 Se8 2.206(5) 4_655
P5 Se9 2.175(5) 4
P5 P6 2.224(11) .
P5 Cs8A 3.889(9) 2_554
P5 Cs8B 4.07(4) 3_554
P5 Cs8B 4.07(4) 2_554
P6 Se12 2.214(5) 4
P7 Se14 2.219(7) 4
P7 P8 2.252(13) .
P8 Se15 2.165(5) 4
P8 Cs8B 3.75(3) 2_564
P8 Cs8B 3.75(3) 3_564
P8 Cs8A 3.757(10) 2_564
